data_4128600
loop_
_publ_author_name
'Willig, Felix'
'Lang, Johannes'
'Hans, Andreas C.'
'Ringenberg, Mark R.'
'Pfeffer, Daniel'
'Frey, Wolfgang'
'Peters, Ren\'e'

_publ_section_title
;
 Polyfunctional Imidazolium Aryloxide Betaine/Lewis Acid Catalysts as
 Tools for the Asymmetric Synthesis of Disfavored Diastereomers.
;
_journal_issue 30
_journal_name_full 'Journal of the American Chemical Society'
_journal_page_first 12029
_journal_page_last 12043
_journal_paper_doi 10.1021/jacs.9b04902
_journal_volume 141
_journal_year 2019
_chemical_absolute_configuration ad
_chemical_formula_moiety 'C16 H18 Br N O5'
_chemical_formula_sum 'C16 H18 Br N O5'
_chemical_formula_weight 384.22
_space_group_IT_number 19
_space_group_name_Hall 'P 2ac 2ab'
_space_group_name_H-M_alt 'P 21 21 21'
_symmetry_cell_setting orthorhombic
_symmetry_space_group_name_Hall 'P 2ac 2ab'
_symmetry_space_group_name_H-M 'P 21 21 21'
_atom_sites_solution_hydrogens geom
_atom_sites_solution_primary direct
_atom_sites_solution_secondary difmap
_audit_creation_method SHELXL-97
_cell_angle_alpha 90.00
_cell_angle_beta 90.00
_cell_angle_gamma 90.00
_cell_formula_units_Z 4
_cell_length_a 7.9491(5)
_cell_length_b 12.7980(8)
_cell_length_c 15.8009(11)
_cell_measurement_reflns_used 5418
_cell_measurement_temperature 130(2)
_cell_measurement_theta_max 33.20
_cell_measurement_theta_min 2.05
_cell_volume 1607.47(18)
_computing_cell_refinement 'Bruker APEXII Software Suite, 2008'
_computing_data_collection 'Bruker APEXII Software Suite, 2008'
_computing_data_reduction 'Bruker APEXII Software Suite, 2008'
_computing_molecular_graphics 'SHELXTL-plus, XP (Sheldrick, 1991)'
_computing_structure_refinement 'SHELXL-97 (Sheldrick, 1997)'
_computing_structure_solution 'SHELXS-97 (Sheldrick, 1990)'
_diffrn_ambient_temperature 130(2)
_diffrn_measured_fraction_theta_full 0.997
_diffrn_measured_fraction_theta_max 0.997
_diffrn_measurement_device_type 'Bruker Kappa APEXII Duo'
_diffrn_measurement_method 'Omega + Phi Scans'
_diffrn_radiation_monochromator Triumph
_diffrn_radiation_source 'fine-focus sealed tube'
_diffrn_radiation_type MoK\a
_diffrn_radiation_wavelength 0.71073
_diffrn_reflns_av_R_equivalents 0.0207
_diffrn_reflns_av_sigmaI/netI 0.0339
_diffrn_reflns_limit_h_max 12
_diffrn_reflns_limit_h_min -11
_diffrn_reflns_limit_k_max 19
_diffrn_reflns_limit_k_min -18
_diffrn_reflns_limit_l_max 24
_diffrn_reflns_limit_l_min -24
_diffrn_reflns_number 26603
_diffrn_reflns_theta_full 33.20
_diffrn_reflns_theta_max 33.20
_diffrn_reflns_theta_min 2.05
_diffrn_standards_decay_% 0
_diffrn_standards_interval_count 0
_diffrn_standards_number 0
_exptl_absorpt_coefficient_mu 2.582
_exptl_absorpt_correction_T_max 0.5315
_exptl_absorpt_correction_T_min 0.3698
_exptl_absorpt_correction_type numerical
_exptl_absorpt_process_details 'SADABS (Bruker, 2008)'
_exptl_crystal_colour colourless
_exptl_crystal_density_diffrn 1.588
_exptl_crystal_density_method 'not measured'
_exptl_crystal_description prism
_exptl_crystal_F_000 784
_exptl_crystal_size_max 0.58
_exptl_crystal_size_mid 0.33
_exptl_crystal_size_min 0.33
_refine_diff_density_max 0.295
_refine_diff_density_min -0.369
_refine_diff_density_rms 0.048
_refine_ls_abs_structure_details 'Flack H D (1983), Acta Cryst. A39, 876-881'
_refine_ls_abs_structure_Flack -0.001(4)
_refine_ls_extinction_coef 0.0018(4)
_refine_ls_extinction_expression Fc^*^=kFc[1+0.001xFc^2^\l^3^/sin(2\q)]^-1/4^
_refine_ls_extinction_method SHELXL
_refine_ls_goodness_of_fit_ref 1.026
_refine_ls_hydrogen_treatment constr
_refine_ls_matrix_type full
_refine_ls_number_parameters 210
_refine_ls_number_reflns 6110
_refine_ls_number_restraints 0
_refine_ls_restrained_S_all 1.026
_refine_ls_R_factor_all 0.0270
_refine_ls_R_factor_gt 0.0200
_refine_ls_shift/su_max 0.002
_refine_ls_shift/su_mean 0.000
_refine_ls_structure_factor_coef Fsqd
_refine_ls_weighting_details 'calc w=1/[\s^2^(Fo^2^)+(0.0206P)^2^+0.0000P] where P=(Fo^2^+2Fc^2^)/3'
_refine_ls_weighting_scheme calc
_refine_ls_wR_factor_gt 0.0487
_refine_ls_wR_factor_ref 0.0503
_reflns_number_gt 5418
_reflns_number_total 6110
_reflns_threshold_expression >2sigma(I)
_cod_data_source_file ja9b04902_si_004.cif
_cod_data_source_block s2474lm
_cod_database_code 4128600

loop_
_symmetry_equiv_pos_as_xyz
'x, y, z'
'-x+1/2, -y, z+1/2'
'-x, y+1/2, -z+1/2'
'x+1/2, -y+1/2, -z'

loop_
_atom_site_label
_atom_site_type_symbol
_atom_site_fract_x
_atom_site_fract_y
_atom_site_fract_z
_atom_site_U_iso_or_equiv
_atom_site_adp_type
_atom_site_occupancy
_atom_site_symmetry_multiplicity
_atom_site_calc_flag
_atom_site_refinement_flags
Br1 Br 0.247947(15) 0.798174(8) 0.766672(6) 0.02482(4) Uani 1 1 d .
O1 O 0.50744(11) 0.29607(6) 0.99650(5) 0.02628(17) Uani 1 1 d .
C1 C 0.56355(14) 0.45751(8) 1.07359(6) 0.01670(19) Uani 1 1 d .
N1 N 0.90607(12) 0.50503(8) 0.90368(6) 0.02204(19) Uani 1 1 d .
O2 O 0.83092(12) 0.43293(7) 1.14528(5) 0.02540(19) Uani 1 1 d .
C2 C 0.45224(15) 0.36973(8) 1.03522(6) 0.0191(2) Uani 1 1 d .
O3 O 0.60228(10) 0.34262(6) 1.18764(5) 0.02357(17) Uani 1 1 d .
C3 C 0.26976(16) 0.39164(9) 1.05311(7) 0.0270(2) Uani 1 1 d .
H3A H 0.2285 0.3473 1.1000 0.032 Uiso 1 1 calc R
H3B H 0.2002 0.3781 1.0023 0.032 Uiso 1 1 calc R
C4 C 0.26271(17) 0.50717(8) 1.07753(7) 0.0230(2) Uani 1 1 d .
H4A H 0.1697 0.5205 1.1178 0.028 Uiso 1 1 calc R
H4B H 0.2465 0.5516 1.0269 0.028 Uiso 1 1 calc R
O4 O 0.96761(13) 0.58418(8) 0.93341(6) 0.0314(2) Uani 1 1 d .
C5 C 0.43405(14) 0.52919(9) 1.11915(6) 0.0199(2) Uani 1 1 d .
H5A H 0.4299 0.5129 1.1804 0.024 Uiso 1 1 calc R
H5B H 0.4652 0.6036 1.1122 0.024 Uiso 1 1 calc R
O5 O 0.94110(15) 0.47181(8) 0.83310(6) 0.0388(2) Uani 1 1 d .
C6 C 0.66829(14) 0.51655(8) 1.00553(6) 0.01745(19) Uani 1 1 d .
H6 H 0.7437 0.5656 1.0370 0.021 Uiso 1 1 calc R
C7 C 0.78386(15) 0.44252(8) 0.95596(7) 0.0216(2) Uani 1 1 d .
H7A H 0.8463 0.3972 0.9958 0.026 Uiso 1 1 calc R
H7B H 0.7155 0.3973 0.9185 0.026 Uiso 1 1 calc R
C8 C 0.56270(15) 0.58348(9) 0.94635(6) 0.0168(2) Uani 1 1 d .
C9 C 0.56024(14) 0.69151(8) 0.95726(6) 0.01843(19) Uani 1 1 d .
H9 H 0.6242 0.7221 1.0016 0.022 Uiso 1 1 calc R
C10 C 0.46589(15) 0.75497(8) 0.90443(6) 0.0192(2) Uani 1 1 d .
H10 H 0.4648 0.8285 0.9124 0.023 Uiso 1 1 calc R
C11 C 0.37311(13) 0.70970(8) 0.83983(6) 0.01897(19) Uani 1 1 d .
C12 C 0.37265(15) 0.60284(9) 0.82733(7) 0.0222(2) Uani 1 1 d .
H12 H 0.3079 0.5727 0.7831 0.027 Uiso 1 1 calc R
C13 C 0.46827(16) 0.54038(8) 0.88039(6) 0.0217(2) Uani 1 1 d .
H13 H 0.4697 0.4669 0.8718 0.026 Uiso 1 1 calc R
C14 C 0.68490(15) 0.41047(9) 1.13844(7) 0.0188(2) Uani 1 1 d .
C15 C 0.70225(16) 0.28946(9) 1.25168(7) 0.0232(2) Uani 1 1 d .
H15A H 0.6295 0.2689 1.2997 0.028 Uiso 1 1 calc R
H15B H 0.7905 0.3371 1.2733 0.028 Uiso 1 1 calc R
C16 C 0.78252(17) 0.19368(9) 1.21337(8) 0.0288(3) Uani 1 1 d .
H16A H 0.6950 0.1485 1.1895 0.043 Uiso 1 1 calc R
H16B H 0.8443 0.1555 1.2572 0.043 Uiso 1 1 calc R
H16C H 0.8604 0.2148 1.1685 0.043 Uiso 1 1 calc R

loop_
_atom_site_aniso_label
_atom_site_aniso_U_11
_atom_site_aniso_U_22
_atom_site_aniso_U_33
_atom_site_aniso_U_23
_atom_site_aniso_U_13
_atom_site_aniso_U_12
Br1 0.02180(5) 0.02790(6) 0.02476(5) 0.00466(4) -0.00239(5) 0.00549(6)
O1 0.0274(4) 0.0207(4) 0.0307(4) -0.0065(4) -0.0016(4) 0.0007(4)
C1 0.0139(5) 0.0197(5) 0.0166(4) -0.0015(4) -0.0011(4) 0.0020(4)
N1 0.0163(4) 0.0306(5) 0.0192(4) -0.0019(4) -0.0007(3) 0.0045(4)
O2 0.0172(4) 0.0319(5) 0.0270(4) 0.0043(4) -0.0055(3) -0.0017(3)
C2 0.0193(5) 0.0195(5) 0.0185(4) 0.0021(4) -0.0032(4) -0.0006(4)
O3 0.0177(4) 0.0300(4) 0.0231(4) 0.0077(3) -0.0029(3) 0.0002(3)
C3 0.0177(6) 0.0283(5) 0.0351(5) -0.0037(4) -0.0016(5) -0.0033(5)
C4 0.0157(5) 0.0274(5) 0.0260(4) -0.0018(4) -0.0013(5) 0.0026(5)
O4 0.0283(5) 0.0363(5) 0.0296(4) -0.0074(4) 0.0034(4) -0.0101(4)
C5 0.0168(5) 0.0240(5) 0.0189(4) -0.0024(4) -0.0010(4) 0.0029(4)
O5 0.0448(6) 0.0456(5) 0.0259(4) -0.0126(4) 0.0137(4) -0.0080(5)
C6 0.0164(5) 0.0183(4) 0.0176(4) -0.0027(4) -0.0001(4) 0.0014(4)
C7 0.0221(6) 0.0219(5) 0.0209(4) 0.0004(4) 0.0032(4) 0.0030(4)
C8 0.0163(5) 0.0181(5) 0.0159(4) -0.0018(4) 0.0002(4) -0.0005(4)
C9 0.0170(5) 0.0202(5) 0.0181(4) -0.0033(4) 0.0000(4) -0.0005(4)
C10 0.0192(5) 0.0172(5) 0.0213(5) -0.0024(4) 0.0024(4) 0.0007(4)
C11 0.0154(5) 0.0226(5) 0.0189(4) 0.0016(4) 0.0006(3) 0.0026(4)
C12 0.0242(6) 0.0224(5) 0.0199(5) -0.0006(4) -0.0062(4) -0.0037(5)
C13 0.0262(6) 0.0170(5) 0.0219(5) -0.0022(4) -0.0039(4) -0.0020(4)
C14 0.0189(5) 0.0210(5) 0.0165(4) -0.0018(4) -0.0025(4) 0.0026(4)
C15 0.0222(5) 0.0287(6) 0.0188(4) 0.0058(4) -0.0036(4) 0.0012(4)
C16 0.0318(7) 0.0251(5) 0.0296(5) 0.0036(4) -0.0078(5) 0.0019(5)

loop_
_atom_type_symbol
_atom_type_description
_atom_type_scat_dispersion_real
_atom_type_scat_dispersion_imag
_atom_type_scat_source
C C 0.0033 0.0016 'International Tables Vol C Tables 4.2.6.8 and 6.1.1.4'
H H 0.0000 0.0000 'International Tables Vol C Tables 4.2.6.8 and 6.1.1.4'
N N 0.0061 0.0033 'International Tables Vol C Tables 4.2.6.8 and 6.1.1.4'
O O 0.0106 0.0060 'International Tables Vol C Tables 4.2.6.8 and 6.1.1.4'
Br Br -0.2901 2.4595 'International Tables Vol C Tables 4.2.6.8 and 6.1.1.4'

loop_
_geom_angle_atom_site_label_1
_geom_angle_atom_site_label_2
_geom_angle_atom_site_label_3
_geom_angle
C14 C1 C5 109.83(8)
C14 C1 C2 109.62(9)
C5 C1 C2 103.31(9)
C14 C1 C6 108.45(9)
C5 C1 C6 112.81(8)
C2 C1 C6 112.73(8)
O4 N1 O5 123.21(11)
O4 N1 C7 119.28(9)
O5 N1 C7 117.49(10)
O1 C2 C3 126.28(10)
O1 C2 C1 123.77(10)
C3 C2 C1 109.94(9)
C14 O3 C15 116.07(9)
C2 C3 C4 105.25(10)
C2 C3 H3A 110.7
C4 C3 H3A 110.7
C2 C3 H3B 110.7
C4 C3 H3B 110.7
H3A C3 H3B 108.8
C3 C4 C5 104.63(10)
C3 C4 H4A 110.8
C5 C4 H4A 110.8
C3 C4 H4B 110.8
C5 C4 H4B 110.8
H4A C4 H4B 108.9
C4 C5 C1 106.26(8)
C4 C5 H5A 110.5
C1 C5 H5A 110.5
C4 C5 H5B 110.5
C1 C5 H5B 110.5
H5A C5 H5B 108.7
C8 C6 C7 111.36(8)
C8 C6 C1 113.78(9)
C7 C6 C1 111.92(9)
C8 C6 H6 106.4
C7 C6 H6 106.4
C1 C6 H6 106.4
N1 C7 C6 109.77(8)
N1 C7 H7A 109.7
C6 C7 H7A 109.7
N1 C7 H7B 109.7
C6 C7 H7B 109.7
H7A C7 H7B 108.2
C9 C8 C13 118.44(10)
C9 C8 C6 119.37(10)
C13 C8 C6 122.19(10)
C10 C9 C8 120.98(10)
C10 C9 H9 119.5
C8 C9 H9 119.5
C9 C10 C11 119.13(9)
C9 C10 H10 120.4
C11 C10 H10 120.4
C12 C11 C10 121.35(10)
C12 C11 Br1 120.10(8)
C10 C11 Br1 118.53(8)
C11 C12 C13 118.88(10)
C11 C12 H12 120.6
C13 C12 H12 120.6
C12 C13 C8 121.21(10)
C12 C13 H13 119.4
C8 C13 H13 119.4
O2 C14 O3 125.28(11)
O2 C14 C1 125.12(11)
O3 C14 C1 109.57(10)
O3 C15 C16 109.37(9)
O3 C15 H15A 109.8
C16 C15 H15A 109.8
O3 C15 H15B 109.8
C16 C15 H15B 109.8
H15A C15 H15B 108.2
C15 C16 H16A 109.5
C15 C16 H16B 109.5
H16A C16 H16B 109.5
C15 C16 H16C 109.5
H16A C16 H16C 109.5
H16B C16 H16C 109.5

loop_
_geom_bond_atom_site_label_1
_geom_bond_atom_site_label_2
_geom_bond_distance
Br1 C11 1.8995(11)
O1 C2 1.2065(13)
C1 C14 1.5306(15)
C1 C5 1.5554(14)
C1 C2 1.5533(15)
C1 C6 1.5558(15)
N1 O4 1.2190(13)
N1 O5 1.2255(12)
N1 C7 1.5053(15)
O2 C14 1.2007(14)
C2 C3 1.5042(17)
O3 C14 1.3378(14)
O3 C15 1.4555(12)
C3 C4 1.5290(16)
C3 H3A 0.9900
C3 H3B 0.9900
C4 C5 1.5385(17)
C4 H4A 0.9900
C4 H4B 0.9900
C5 H5A 0.9900
C5 H5B 0.9900
C6 C8 1.5207(15)
C6 C7 1.5348(15)
C6 H6 1.0000
C7 H7A 0.9900
C7 H7B 0.9900
C8 C9 1.3935(15)
C8 C13 1.3978(15)
C9 C10 1.3853(15)
C9 H9 0.9500
C10 C11 1.3862(15)
C10 H10 0.9500
C11 C12 1.3818(15)
C12 C13 1.3855(15)
C12 H12 0.9500
C13 H13 0.9500
C15 C16 1.5087(17)
C15 H15A 0.9900
C15 H15B 0.9900
C16 H16A 0.9800
C16 H16B 0.9800
C16 H16C 0.9800

loop_
_geom_torsion_atom_site_label_1
_geom_torsion_atom_site_label_2
_geom_torsion_atom_site_label_3
_geom_torsion_atom_site_label_4
_geom_torsion
C14 C1 C2 O1 -60.66(13)
C5 C1 C2 O1 -177.68(10)
C6 C1 C2 O1 60.25(13)
C14 C1 C2 C3 119.85(10)
C5 C1 C2 C3 2.83(11)
C6 C1 C2 C3 -119.24(10)
O1 C2 C3 C4 -162.35(10)
C1 C2 C3 C4 17.12(11)
C2 C3 C4 C5 -30.34(11)
C3 C4 C5 C1 32.66(11)
C14 C1 C5 C4 -138.57(9)
C2 C1 C5 C4 -21.69(10)
C6 C1 C5 C4 100.33(10)
C14 C1 C6 C8 -169.46(9)
C5 C1 C6 C8 -47.57(12)
C2 C1 C6 C8 68.97(11)
C14 C1 C6 C7 63.22(11)
C5 C1 C6 C7 -174.90(9)
C2 C1 C6 C7 -58.35(12)
O4 N1 C7 C6 39.32(14)
O5 N1 C7 C6 -142.07(11)
C8 C6 C7 N1 62.57(12)
C1 C6 C7 N1 -168.82(8)
C7 C6 C8 C9 -128.52(11)
C1 C6 C8 C9 103.86(12)
C7 C6 C8 C13 50.93(14)
C1 C6 C8 C13 -76.68(13)
C13 C8 C9 C10 0.35(17)
C6 C8 C9 C10 179.83(10)
C8 C9 C10 C11 -0.09(17)
C9 C10 C11 C12 0.16(17)
C9 C10 C11 Br1 -178.80(8)
C10 C11 C12 C13 -0.48(18)
Br1 C11 C12 C13 178.47(9)
C11 C12 C13 C8 0.75(18)
C9 C8 C13 C12 -0.68(17)
C6 C8 C13 C12 179.86(11)
C15 O3 C14 O2 -2.85(17)
C15 O3 C14 C1 178.74(9)
C5 C1 C14 O2 -109.89(13)
C2 C1 C14 O2 137.26(12)
C6 C1 C14 O2 13.80(15)
C5 C1 C14 O3 68.51(11)
C2 C1 C14 O3 -44.33(11)
C6 C1 C14 O3 -167.79(8)
C14 O3 C15 C16 -86.00(12)
